data_5000165
loop_
_publ_author_name
'Haisa, M.'
'Kashino, S.'
'Ueno, T.'
'Shinozaki, N.'
'Matsuzaki, Y.'

_publ_section_title
;
 The structures of N-aromatic amides: p-acetanisidide, N-2-naphthylacetamide
 and N-2-fluorenylacetamide
;
_journal_issue 10
_journal_name_full 'Acta Crystallographica Section B'
_journal_page_first 2306
_journal_page_last 2311
_journal_paper_doi 10.1107/S0567740880008631
_journal_volume 36
_journal_year 1980
_chemical_formula_sum 'C15 H13 N O'
_space_group_IT_number 9
_symmetry_cell_setting monoclinic
_symmetry_space_group_name_Hall 'C -2yc'
_symmetry_space_group_name_H-M 'C 1 c 1'
_cell_angle_alpha 90
_cell_angle_beta 115.4(1)
_cell_angle_gamma 90
_cell_formula_units_Z 4
_cell_length_a 16.77(3)
_cell_length_b 4.830(6)
_cell_length_c 15.85(2)
_cod_original_sg_symbol_H-M 'C c'
_cod_original_formula_sum 'C15 H13 N1 O1'
_cod_database_code 5000165

loop_
_symmetry_equiv_pos_site_id
_symmetry_equiv_pos_as_xyz
1 x,y,z
2 1/2+x,1/2+y,z
3 x,-y,1/2+z
4 1/2+x,1/2-y,1/2+z

loop_
_atom_site_label
_atom_site_type_symbol
_atom_site_fract_x
_atom_site_fract_y
_atom_site_fract_z
O1 O 0.14380 0.37660 0.34970
N1 N 0.19410 -0.04770 0.33230
C1 C 0.22110 0.24230 0.21950
C2 C 0.24930 0.03920 0.28980
C3 C 0.33130 -0.08180 0.31970
C4 C 0.38660 -0.00810 0.27880
C5 C 0.48420 0.25400 0.15610
C6 C 0.50910 0.39710 0.09440
C7 C 0.45330 0.59200 0.03280
C8 C 0.37260 0.65000 0.03090
C9 C 0.26200 0.52580 0.10310
C10 C 0.27650 0.31340 0.17910
C11 C 0.35990 0.19130 0.20880
C12 C 0.40330 0.31040 0.15330
C13 C 0.34680 0.50620 0.09060
C14 C 0.14620 0.12280 0.35940
C15 C 0.09380 -0.01300 0.40430
H1 H 0.17000 0.33800 0.20300
H2 H 0.33600 -0.22400 0.36400
H3 H 0.44600 -0.10500 0.29800
H4 H 0.52300 0.11500 0.21200
H5 H 0.55500 0.37400 0.08000
H6 H 0.47000 0.72200 -0.00700
H7 H 0.33500 0.79100 -0.01100
H8 H 0.21300 0.46300 0.04200
H9 H 0.25100 0.72100 0.11700
H10 H 0.18400 -0.24200 0.33500
H11 H 0.02600 0.01600 0.35600
H12 H 0.09000 0.08100 0.45900
H13 H 0.10100 -0.19500 0.40300

loop_
_atom_type_symbol
_atom_type_radius_bond
C 0.68
H 0.23
N 0.68
O 0.68
